data_7721092
loop_
_publ_author_name
'Glosz, Dorota'
'Calvez, Guillaume'
'Eskelinen, Toni'
'Belyaev, Andrey'
'Lescop, Christophe'
'Koshevoy, Igor O.'
'Podgajny, Robert'

_publ_section_title
;
 Anion(I<sup>-</sup>)-&#x3c0;(bisphosphonium)<sup>2+</sup>
 photoluminescence enhanced by [Pt(CN)<sub>2</sub>(Me-phpy)]<sup/>.
;
_journal_issue 18
_journal_name_full 'Dalton transactions (Cambridge, England : 2003)'
_journal_page_first 7142
_journal_page_last 7148
_journal_paper_doi 10.1039/d6dt00592f
_journal_volume 55
_journal_year 2026
_chemical_formula_moiety 'C14 H10 N3 Pt, I, C36 H32 P2, 2(C2 H3 N)'
_chemical_formula_sum 'C54 H48 I N5 P2 Pt'
_chemical_formula_weight 1150.90
_chemical_name_common 1
_chemical_name_systematic '[1,4-nap(PMePh2)2][Pt(CN)2(Me-phpy)][I]?2MeCN'
_space_group_crystal_system monoclinic
_space_group_IT_number 9
_space_group_name_Hall 'C -2yc'
_space_group_name_H-M_alt 'C 1 c 1'
_atom_sites_solution_hydrogens geom
_audit_creation_date 2025-09-23
_audit_creation_method
;
Olex2 1.5
(compiled 2025.07.13 svn.rb7424aed for OlexSys, GUI svn.r7314)
;
_audit_update_record
;
2026-02-24 deposited with the CCDC.	2026-04-13 downloaded from the CCDC.
;
_cell_angle_alpha 90
_cell_angle_beta 99.948(3)
_cell_angle_gamma 90
_cell_formula_units_Z 4
_cell_length_a 13.9278(11)
_cell_length_b 13.0752(10)
_cell_length_c 26.608(2)
_cell_measurement_reflns_used 9800
_cell_measurement_temperature 100.00
_cell_measurement_theta_max 26.322
_cell_measurement_theta_min 2.199
_cell_volume 4772.7(6)
_computing_cell_refinement 'SAINT V8.40B (?, 2016)'
_computing_data_reduction 'SAINT V8.40B (?, 2016)'
_computing_molecular_graphics 'Olex2 1.5 (Dolomanov et al., 2009)'
_computing_publication_material 'Olex2 1.5 (Dolomanov et al., 2009)'
_computing_structure_refinement 'SHELXL 2019/3 (Sheldrick, 2015)'
_computing_structure_solution 'SHELXT 2018/2 (Sheldrick, 2018)'
_diffrn_ambient_temperature 100.00
_diffrn_measured_fraction_theta_full 0.996
_diffrn_measured_fraction_theta_max 0.996
_diffrn_measurement_device_type 'Bruker D8 Venture Photon III'
_diffrn_radiation_type MoK\a
_diffrn_radiation_wavelength 0.71073
_diffrn_reflns_av_R_equivalents 0.0448
_diffrn_reflns_av_unetI/netI 0.0332
_diffrn_reflns_Laue_measured_fraction_full 0.996
_diffrn_reflns_Laue_measured_fraction_max 0.996
_diffrn_reflns_limit_h_max 16
_diffrn_reflns_limit_h_min -16
_diffrn_reflns_limit_k_max 15
_diffrn_reflns_limit_k_min -15
_diffrn_reflns_limit_l_max 31
_diffrn_reflns_limit_l_min -31
_diffrn_reflns_number 39746
_diffrn_reflns_point_group_measured_fraction_full 0.946
_diffrn_reflns_point_group_measured_fraction_max 0.946
_diffrn_reflns_theta_full 25.027
_diffrn_reflns_theta_max 25.027
_diffrn_reflns_theta_min 2.199
_diffrn_source_current 1.4
_diffrn_source_power 0.07
_diffrn_source_voltage 50.0
_exptl_absorpt_coefficient_mu 3.696
_exptl_absorpt_correction_T_max 0.7454
_exptl_absorpt_correction_T_min 0.6647
_exptl_absorpt_correction_type multi-scan
_exptl_absorpt_process_details
;
SADABS-2016/2 (Bruker,2016/2) was used for absorption correction.
wR2(int) was 0.0974 before and 0.0551 after correction.
The Ratio of minimum to maximum transmission is 0.8917.
The \l/2 correction factor is Not present.
;
_exptl_crystal_colour yellow
_exptl_crystal_colour_primary yellow
_exptl_crystal_density_diffrn 1.602
_exptl_crystal_description plate
_exptl_crystal_F_000 2272
_exptl_crystal_size_max 0.1
_exptl_crystal_size_mid 0.09
_exptl_crystal_size_min 0.03
_refine_diff_density_max 0.952
_refine_diff_density_min -0.354
_refine_diff_density_rms 0.079
_refine_ls_abs_structure_details
;
 Refined as an inversion twin.
;
_refine_ls_abs_structure_Flack 0.458(5)
_refine_ls_extinction_method none
_refine_ls_goodness_of_fit_ref 1.074
_refine_ls_hydrogen_treatment constr
_refine_ls_matrix_type full
_refine_ls_number_parameters 574
_refine_ls_number_reflns 8001
_refine_ls_number_restraints 2
_refine_ls_restrained_S_all 1.074
_refine_ls_R_factor_all 0.0232
_refine_ls_R_factor_gt 0.0228
_refine_ls_shift/su_max 0.002
_refine_ls_shift/su_mean 0.000
_refine_ls_structure_factor_coef Fsqd
_refine_ls_weighting_details 'w=1/[\s^2^(Fo^2^)+(0.0259P)^2^+2.7205P] where P=(Fo^2^+2Fc^2^)/3'
_refine_ls_weighting_scheme calc
_refine_ls_wR_factor_gt 0.0508
_refine_ls_wR_factor_ref 0.0510
_reflns_Friedel_coverage 0.896
_reflns_Friedel_fraction_full 0.895
_reflns_Friedel_fraction_max 0.895
_reflns_number_gt 7908
_reflns_number_total 8001
_reflns_threshold_expression 'I > 2\s(I)'
_cod_data_source_file d6dt00592f2.cif
_cod_data_source_block 1
_cod_database_code 7721092
_shelx_shelxl_version_number 2019/3
_shelx_space_group_comment
;
The symmetry employed for this shelxl refinement is uniquely defined
by the following loop, which should always be used as a source of
symmetry information in preference to the above space-group names.
They are only intended as comments.
;
_shelx_estimated_absorpt_t_max 0.897
_shelx_estimated_absorpt_t_min 0.709
_olex2_refinement_description
;
1. Twinned data refinement
 Scales: 0.542(5)
 0.458(5)
2. Fixed Uiso
 At 1.2 times of:
  All C(H) groups
 At 1.5 times of:
  All C(H,H,H) groups
3.a Aromatic/amide H refined with riding coordinates:
 C00B(H00B), C00C(H00C), C00F(H00F), C00L(H00L), C00N(H00N), C00P(H00P),
 C00Q(H00Q), C00R(H00R), C00T(H00T), C00U(H00U), C00V(H00V), C00Y(H00Y),
 C010(H010), C011(H011), C012(H012), C013(H013), C014(H014), C016(H016),
 C017(H017), C018(H018), C019(H019), C01A(H01D), C01B(H01N), C01C(H01E),
 C01E(H01F), C01F(H01G), C01G(H01H), C01I(H01I), C01J(H01J), C01K(H01K),
 C01L(H01L), C01M(H01M), C01O(H01O)
3.b Idealised Me refined as rotating group:
 C00W(H00G,H00H,H00I), C00Z(H00A,H00D,H00E), C015(H01A,H01B,H01C), C01S(H01P,
 H01Q,H01R), C2(H2A,H2B,H2C)
;
_olex2_submission_special_instructions 'No special instructions were received'

loop_
_space_group_symop_operation_xyz
'x, y, z'
'x, -y, z+1/2'
'x+1/2, y+1/2, z'
'x+1/2, -y+1/2, z+1/2'

loop_
_atom_site_label
_atom_site_type_symbol
_atom_site_fract_x
_atom_site_fract_y
_atom_site_fract_z
_atom_site_U_iso_or_equiv
_atom_site_adp_type
_atom_site_occupancy
_atom_site_site_symmetry_order
_atom_site_calc_flag
_atom_site_refinement_flags_posn
_atom_site_refinement_flags_adp
_atom_site_refinement_flags_occupancy
_atom_site_disorder_assembly
_atom_site_disorder_group
Pt1 Pt 0.84729(2) 0.94067(2) 0.61473(2) 0.01583(6) Uani 1 1 d . . . . .
I1 I 0.66970(3) 0.38582(3) 0.38935(2) 0.02694(11) Uani 1 1 d . . . . .
P2 P 0.27649(11) 0.26602(12) 0.38470(6) 0.0160(3) Uani 1 1 d . . . . .
P1 P 0.66057(12) 0.29717(12) 0.55555(6) 0.0154(3) Uani 1 1 d . . . . .
N3 N 0.9409(4) 1.0131(4) 0.6727(2) 0.0175(11) Uani 1 1 d . . . . .
C2 C 0.7660(4) 0.8822(4) 0.5553(2) 0.0075(11) Uani 1 1 d . . . . .
C19 C 0.5139(5) 0.1822(5) 0.4931(2) 0.0151(13) Uani 1 1 d . . . . .
N2 N 0.7200(4) 0.8461(4) 0.5193(2) 0.0261(13) Uani 1 1 d . . . . .
C7 C 0.9973(5) 1.0884(5) 0.6568(3) 0.0195(14) Uani 1 1 d . . . . .
C1 C 0.7902(5) 0.8481(5) 0.6639(2) 0.0201(14) Uani 1 1 d . . . . .
C32 C 0.7185(5) 0.1871(5) 0.6449(2) 0.0217(14) Uani 1 1 d . . . . .
H32 H 0.777521 0.174103 0.632771 0.026 Uiso 1 1 calc R U . . .
C28 C 0.7827(5) 0.6153(5) 0.5929(2) 0.0219(14) Uani 1 1 d . . . . .
H28 H 0.813631 0.679251 0.601510 0.026 Uiso 1 1 calc R U . . .
C13 C 0.9113(5) 1.0395(4) 0.5724(2) 0.0165(13) Uani 1 1 d . . . . .
N4 N 0.9089(5) 0.3423(5) 0.6311(3) 0.0363(16) Uani 1 1 d . . . . .
C3 C 0.9496(5) 0.9925(5) 0.7226(2) 0.0215(14) Uani 1 1 d . . . . .
H3 H 0.910704 0.939549 0.732983 0.026 Uiso 1 1 calc R U . . .
C8 C 0.9838(4) 1.1028(5) 0.6015(2) 0.0187(13) Uani 1 1 d . . . . .
C11 C 0.9459(5) 1.1260(5) 0.4951(3) 0.0222(15) Uani 1 1 d . . . . .
C18 C 0.5517(4) 0.2823(5) 0.5087(2) 0.0154(13) Uani 1 1 d . . . . .
C20 C 0.4313(4) 0.1746(5) 0.4528(2) 0.0181(13) Uani 1 1 d . . . . .
C31 C 0.6435(4) 0.2404(5) 0.6148(2) 0.0172(13) Uani 1 1 d . . . . .
C30 C 0.7005(5) 0.4676(5) 0.6176(2) 0.0194(14) Uani 1 1 d . . . . .
H30 H 0.673706 0.430284 0.642508 0.023 Uiso 1 1 calc R U . . .
C38 C 0.2401(4) 0.3956(5) 0.3683(2) 0.0172(13) Uani 1 1 d . . . . .
C36 C 0.5559(5) 0.2591(5) 0.6324(2) 0.0213(14) Uani 1 1 d . . . . .
H36 H 0.504777 0.295540 0.611690 0.026 Uiso 1 1 calc R U . . .
C44 C 0.3005(4) 0.2010(4) 0.3289(2) 0.0169(13) Uani 1 1 d . . . . .
C33 C 0.7068(5) 0.1532(6) 0.6926(3) 0.0263(16) Uani 1 1 d . . . . .
H33 H 0.758100 0.116960 0.713314 0.032 Uiso 1 1 calc R U . . .
C6 C 1.0613(5) 1.1440(5) 0.6929(3) 0.0234(15) Uani 1 1 d . . . . .
H6 H 1.099894 1.196936 0.682165 0.028 Uiso 1 1 calc R U . . .
C17 C 0.5098(5) 0.3679(5) 0.4855(2) 0.0164(13) Uani 1 1 d . . . . .
H17 H 0.536709 0.433085 0.495399 0.020 Uiso 1 1 calc R U . . .
C15 C 0.3877(4) 0.2684(5) 0.4313(2) 0.0157(13) Uani 1 1 d . . . . .
C45 C 0.3907(5) 0.2140(5) 0.3135(2) 0.0240(15) Uani 1 1 d . . . . .
H45 H 0.440016 0.254416 0.333281 0.029 Uiso 1 1 calc R U . . .
C29 C 0.7449(5) 0.5611(5) 0.6298(3) 0.0206(14) Uani 1 1 d . . . . .
H29 H 0.749545 0.587922 0.663338 0.025 Uiso 1 1 calc R U . . .
C9 C 1.0361(5) 1.1725(5) 0.5778(3) 0.0220(14) Uani 1 1 d . . . . .
H9 H 1.084559 1.213713 0.597623 0.026 Uiso 1 1 calc R U . . .
C14 C 0.9257(6) 1.1397(6) 0.4382(3) 0.0318(17) Uani 1 1 d . . . . .
H14b H 0.931859 1.212166 0.429894 0.048 Uiso 1 1 calc R U . . .
H14c H 0.859486 1.116209 0.424638 0.048 Uiso 1 1 calc R U . . .
H14a H 0.972697 1.099607 0.422877 0.048 Uiso 1 1 calc R U . . .
N1 N 0.7604(5) 0.7991(5) 0.6932(2) 0.0324(14) Uani 1 1 d . . . . .
C10 C 1.0181(5) 1.1821(5) 0.5256(3) 0.0212(15) Uani 1 1 d . . . . .
H10 H 1.056252 1.228536 0.509891 0.025 Uiso 1 1 calc R U . . .
C37 C 0.7576(5) 0.2387(5) 0.5297(2) 0.0216(14) Uani 1 1 d . . . . .
H37c H 0.746777 0.164708 0.526932 0.032 Uiso 1 1 calc R U . . .
H37a H 0.819762 0.252359 0.552140 0.032 Uiso 1 1 calc R U . . .
H37b H 0.759348 0.267066 0.495736 0.032 Uiso 1 1 calc R U . . .
C40 C 0.1521(5) 0.5463(5) 0.3849(3) 0.0269(16) Uani 1 1 d . . . . .
H40 H 0.111689 0.581443 0.404544 0.032 Uiso 1 1 calc R U . . .
C4 C 1.0123(5) 1.0444(5) 0.7593(3) 0.0239(15) Uani 1 1 d . . . . .
H4 H 1.017013 1.027465 0.794377 0.029 Uiso 1 1 calc R U . . .
C22 C 0.4398(5) -0.0097(5) 0.4573(3) 0.0240(15) Uani 1 1 d . . . . .
H22 H 0.415333 -0.074599 0.445177 0.029 Uiso 1 1 calc R U . . .
C23 C 0.5196(5) -0.0043(6) 0.4974(3) 0.0260(16) Uani 1 1 d . . . . .
H23 H 0.548812 -0.065117 0.512489 0.031 Uiso 1 1 calc R U . . .
C21 C 0.3968(5) 0.0776(4) 0.4353(3) 0.0182(13) Uani 1 1 d . . . . .
H21 H 0.343137 0.072418 0.407953 0.022 Uiso 1 1 calc R U . . .
C50 C 0.1814(5) 0.2043(5) 0.4102(3) 0.0204(14) Uani 1 1 d . . . . .
H50c H 0.177290 0.233559 0.443702 0.031 Uiso 1 1 calc R U . . .
H50a H 0.195252 0.130970 0.413857 0.031 Uiso 1 1 calc R U . . .
H50b H 0.119229 0.214552 0.387129 0.031 Uiso 1 1 calc R U . . .
C27 C 0.7762(5) 0.5783(5) 0.5441(3) 0.0253(15) Uani 1 1 d . . . . .
H27 H 0.801181 0.617224 0.519128 0.030 Uiso 1 1 calc R U . . .
C5 C 1.0686(5) 1.1223(5) 0.7440(3) 0.0262(16) Uani 1 1 d . . . . .
H5 H 1.111804 1.160320 0.768672 0.031 Uiso 1 1 calc R U . . .
C16 C 0.4270(4) 0.3610(5) 0.4467(2) 0.0174(13) Uani 1 1 d . . . . .
H16 H 0.398118 0.421618 0.431296 0.021 Uiso 1 1 calc R U . . .
C24 C 0.5547(5) 0.0894(5) 0.5145(3) 0.0238(15) Uani 1 1 d . . . . .
H24 H 0.608604 0.092331 0.541761 0.029 Uiso 1 1 calc R U . . .
C46 C 0.4074(5) 0.1671(6) 0.2692(3) 0.0307(16) Uani 1 1 d . . . . .
H46 H 0.468581 0.175448 0.258563 0.037 Uiso 1 1 calc R U . . .
C12 C 0.8950(5) 1.0547(4) 0.5192(3) 0.0189(14) Uani 1 1 d . . . . .
H12 H 0.846725 1.014273 0.498630 0.023 Uiso 1 1 calc R U . . .
C41 C 0.1807(5) 0.5946(5) 0.3428(3) 0.0276(16) Uani 1 1 d . . . . .
H41 H 0.160766 0.662824 0.334346 0.033 Uiso 1 1 calc R U . . .
C25 C 0.6951(4) 0.4279(5) 0.5679(2) 0.0160(13) Uani 1 1 d . . . . .
C35 C 0.5444(5) 0.2245(5) 0.6797(3) 0.0283(16) Uani 1 1 d . . . . .
H35 H 0.484852 0.236303 0.691660 0.034 Uiso 1 1 calc R U . . .
C49 C 0.2277(5) 0.1414(5) 0.3001(2) 0.0195(13) Uani 1 1 d . . . . .
H49 H 0.166049 0.133622 0.310259 0.023 Uiso 1 1 calc R U . . .
C48 C 0.2471(5) 0.0939(5) 0.2563(3) 0.0251(15) Uani 1 1 d . . . . .
H48 H 0.199128 0.051061 0.237117 0.030 Uiso 1 1 calc R U . . .
N5 N -0.0113(6) 0.2090(7) 0.3115(3) 0.055(2) Uani 1 1 d . . . . .
C43 C 0.2693(5) 0.4427(5) 0.3267(3) 0.0221(14) Uani 1 1 d . . . . .
H43 H 0.310078 0.407468 0.307312 0.026 Uiso 1 1 calc R U . . .
C47 C 0.3358(5) 0.1082(5) 0.2402(3) 0.0284(16) Uani 1 1 d . . . . .
H47 H 0.347348 0.077734 0.209410 0.034 Uiso 1 1 calc R U . . .
C26 C 0.7332(5) 0.4844(5) 0.5315(2) 0.0211(14) Uani 1 1 d . . . . .
H26 H 0.729547 0.458320 0.497916 0.025 Uiso 1 1 calc R U . . .
C42 C 0.2381(6) 0.5429(5) 0.3136(3) 0.0287(16) Uani 1 1 d . . . . .
H42 H 0.256425 0.575062 0.284672 0.034 Uiso 1 1 calc R U . . .
C39 C 0.1823(5) 0.4481(5) 0.3978(3) 0.0240(15) Uani 1 1 d . . . . .
H39 H 0.163834 0.415996 0.426719 0.029 Uiso 1 1 calc R U . . .
C51 C 0.9757(5) 0.3927(6) 0.6318(3) 0.0268(16) Uani 1 1 d . . . . .
C34 C 0.6203(6) 0.1719(6) 0.7104(3) 0.0284(17) Uani 1 1 d . . . . .
H34 H 0.612777 0.149015 0.743425 0.034 Uiso 1 1 calc R U . . .
C53 C -0.0672(6) 0.2730(7) 0.3043(3) 0.0344(18) Uani 1 1 d . . . . .
C52 C 1.0612(7) 0.4551(6) 0.6337(4) 0.046(2) Uani 1 1 d . . . . .
H52c H 1.096759 0.433928 0.606770 0.068 Uiso 1 1 calc R U . . .
H52b H 1.103181 0.447003 0.667059 0.068 Uiso 1 1 calc R U . . .
H52a H 1.041873 0.526979 0.628747 0.068 Uiso 1 1 calc R U . . .
C54 C -0.1407(8) 0.3516(8) 0.2948(4) 0.058(3) Uani 1 1 d . . . . .
H54a H -0.177514 0.344012 0.260138 0.087 Uiso 1 1 calc R U . . .
H54b H -0.109508 0.418982 0.298394 0.087 Uiso 1 1 calc R U . . .
H54c H -0.185199 0.345164 0.319454 0.087 Uiso 1 1 calc R U . . .

loop_
_atom_site_aniso_label
_atom_site_aniso_U_11
_atom_site_aniso_U_22
_atom_site_aniso_U_33
_atom_site_aniso_U_23
_atom_site_aniso_U_13
_atom_site_aniso_U_12
Pt1 0.01488(10) 0.01445(10) 0.01802(11) -0.00172(12) 0.00243(8) -0.00037(12)
I1 0.0352(3) 0.0258(2) 0.0191(2) -0.00215(18) 0.00279(18) -0.0024(2)
P2 0.0160(8) 0.0164(8) 0.0151(8) -0.0021(6) 0.0018(6) -0.0009(7)
P1 0.0146(8) 0.0151(8) 0.0155(8) -0.0015(6) 0.0004(6) 0.0021(6)
N3 0.017(3) 0.016(3) 0.020(3) -0.004(2) 0.002(2) 0.000(2)
C2 0.008(3) 0.005(3) 0.010(3) 0.001(2) 0.002(2) 0.003(2)
C19 0.017(3) 0.014(3) 0.015(3) 0.001(3) 0.004(3) 0.001(2)
N2 0.024(3) 0.024(3) 0.031(3) 0.004(3) 0.007(3) 0.001(3)
C7 0.016(3) 0.015(3) 0.027(4) 0.001(3) 0.001(3) 0.005(3)
C1 0.018(3) 0.022(3) 0.020(3) -0.005(3) 0.002(3) -0.006(3)
C32 0.020(3) 0.019(3) 0.026(4) 0.004(3) 0.004(3) 0.005(3)
C28 0.024(3) 0.015(3) 0.024(4) -0.006(3) -0.002(3) -0.003(3)
C13 0.017(3) 0.012(3) 0.021(3) 0.000(2) 0.006(3) 0.002(2)
N4 0.028(4) 0.036(4) 0.048(4) -0.008(3) 0.015(3) -0.002(3)
C3 0.024(3) 0.019(3) 0.022(3) 0.000(3) 0.006(3) 0.002(3)
C8 0.017(3) 0.016(3) 0.023(3) -0.001(3) 0.004(3) 0.006(3)
C11 0.022(3) 0.021(3) 0.025(4) -0.001(3) 0.008(3) 0.007(3)
C18 0.013(3) 0.019(3) 0.014(3) -0.002(2) 0.003(2) 0.001(3)
C20 0.017(3) 0.021(3) 0.018(3) 0.002(3) 0.007(3) 0.001(3)
C31 0.020(3) 0.013(3) 0.018(3) 0.001(2) 0.001(3) 0.001(2)
C30 0.026(4) 0.019(3) 0.013(3) 0.002(3) 0.004(3) 0.005(3)
C38 0.014(3) 0.021(3) 0.014(3) -0.002(3) -0.003(2) 0.000(3)
C36 0.020(3) 0.019(3) 0.024(3) 0.002(3) 0.002(3) 0.002(3)
C44 0.021(3) 0.013(3) 0.018(3) 0.001(3) 0.008(3) 0.000(3)
C33 0.024(4) 0.026(4) 0.028(4) 0.006(3) 0.001(3) 0.006(3)
C6 0.018(3) 0.020(3) 0.032(4) -0.002(3) 0.002(3) 0.004(3)
C17 0.015(3) 0.017(3) 0.016(3) -0.002(3) 0.003(3) 0.002(2)
C15 0.015(3) 0.019(3) 0.014(3) -0.001(3) 0.005(2) 0.002(3)
C45 0.028(4) 0.025(4) 0.020(3) -0.005(3) 0.005(3) -0.009(3)
C29 0.023(3) 0.019(3) 0.018(3) -0.002(3) -0.002(3) 0.004(3)
C9 0.015(3) 0.020(3) 0.031(4) 0.000(3) 0.004(3) -0.002(3)
C14 0.045(5) 0.028(4) 0.024(4) 0.001(3) 0.012(3) -0.006(3)
N1 0.041(4) 0.030(3) 0.027(3) -0.003(3) 0.009(3) -0.011(3)
C10 0.019(4) 0.017(3) 0.030(4) -0.002(3) 0.010(3) -0.002(3)
C37 0.020(3) 0.023(3) 0.021(3) -0.003(3) 0.003(3) 0.005(3)
C40 0.029(4) 0.016(3) 0.032(4) -0.003(3) -0.004(3) 0.002(3)
C4 0.025(4) 0.026(4) 0.018(3) -0.003(3) -0.002(3) 0.006(3)
C22 0.024(4) 0.017(4) 0.031(4) -0.003(3) 0.007(3) -0.003(3)
C23 0.026(4) 0.017(4) 0.035(4) 0.001(3) 0.006(3) 0.005(3)
C21 0.016(3) 0.015(3) 0.024(3) -0.001(3) 0.003(3) -0.002(2)
C50 0.016(3) 0.022(3) 0.023(3) -0.001(3) 0.003(3) 0.005(3)
C27 0.027(4) 0.026(4) 0.024(4) 0.000(3) 0.007(3) -0.007(3)
C5 0.018(3) 0.024(4) 0.035(4) -0.008(3) -0.003(3) 0.003(3)
C16 0.018(3) 0.016(3) 0.018(3) 0.000(3) 0.003(3) 0.001(3)
C24 0.024(4) 0.021(3) 0.026(4) 0.000(3) 0.004(3) 0.001(3)
C46 0.030(4) 0.033(4) 0.032(4) -0.007(3) 0.014(3) -0.005(3)
C12 0.016(3) 0.013(3) 0.028(4) -0.007(3) 0.004(3) 0.002(2)
C41 0.034(4) 0.018(3) 0.027(4) 0.002(3) -0.004(3) 0.002(3)
C25 0.013(3) 0.019(3) 0.014(3) 0.001(2) -0.002(2) 0.005(2)
C35 0.025(4) 0.032(4) 0.032(4) -0.001(3) 0.015(3) 0.000(3)
C49 0.022(3) 0.020(3) 0.016(3) 0.000(3) 0.003(3) -0.003(3)
C48 0.033(4) 0.025(4) 0.017(4) -0.005(3) 0.001(3) -0.006(3)
N5 0.047(5) 0.074(6) 0.037(4) -0.006(4) -0.007(4) 0.020(4)
C43 0.030(4) 0.020(3) 0.017(3) 0.000(3) 0.004(3) 0.001(3)
C47 0.037(4) 0.028(4) 0.022(4) -0.003(3) 0.010(3) -0.003(3)
C26 0.027(4) 0.020(3) 0.016(3) -0.004(3) 0.003(3) 0.001(3)
C42 0.039(4) 0.025(4) 0.020(4) 0.005(3) -0.003(3) -0.002(3)
C39 0.025(4) 0.025(4) 0.022(4) 0.003(3) 0.003(3) 0.007(3)
C51 0.028(4) 0.028(4) 0.023(4) 0.004(3) 0.002(3) 0.009(3)
C34 0.033(4) 0.031(4) 0.021(4) 0.006(3) 0.004(3) 0.004(3)
C53 0.031(4) 0.048(5) 0.025(4) -0.004(4) 0.007(3) -0.001(4)
C52 0.043(5) 0.034(5) 0.061(6) 0.006(4) 0.010(5) -0.006(4)
C54 0.070(7) 0.060(6) 0.043(5) -0.005(5) 0.010(5) 0.031(5)

loop_
_atom_type_symbol
_atom_type_description
_atom_type_scat_dispersion_real
_atom_type_scat_dispersion_imag
_atom_type_scat_source
C C 0.0033 0.0016 'International Tables Vol C Tables 4.2.6.8 and 6.1.1.4'
H H 0.0000 0.0000 'International Tables Vol C Tables 4.2.6.8 and 6.1.1.4'
I I -0.4742 1.8119 'International Tables Vol C Tables 4.2.6.8 and 6.1.1.4'
N N 0.0061 0.0033 'International Tables Vol C Tables 4.2.6.8 and 6.1.1.4'
P P 0.1023 0.0942 'International Tables Vol C Tables 4.2.6.8 and 6.1.1.4'
Pt Pt -1.7033 8.3905 'International Tables Vol C Tables 4.2.6.8 and 6.1.1.4'

loop_
_geom_angle_atom_site_label_1
_geom_angle_atom_site_label_2
_geom_angle_atom_site_label_3
_geom_angle
_geom_angle_site_symmetry_1
_geom_angle_site_symmetry_3
_geom_angle_publ_flag
C2 Pt1 N3 173.7(2) . . ?
C2 Pt1 C1 93.0(2) . . ?
C2 Pt1 C13 92.8(2) . . ?
C1 Pt1 N3 93.4(2) . . ?
C13 Pt1 N3 80.8(2) . . ?
C13 Pt1 C1 174.2(3) . . ?
C38 P2 C15 108.8(3) . . ?
C44 P2 C38 109.3(3) . . ?
C44 P2 C15 108.4(3) . . ?
C50 P2 C38 108.7(3) . . ?
C50 P2 C44 111.0(3) . . ?
C50 P2 C15 110.6(3) . . ?
C31 P1 C18 109.9(3) . . ?
C37 P1 C18 106.8(3) . . ?
C37 P1 C31 112.6(3) . . ?
C37 P1 C25 106.3(3) . . ?
C25 P1 C18 113.4(3) . . ?
C25 P1 C31 107.8(3) . . ?
C7 N3 Pt1 114.8(4) . . ?
C3 N3 Pt1 125.8(4) . . ?
C3 N3 C7 119.4(6) . . ?
N2 C2 Pt1 177.8(5) . . ?
C20 C19 C18 118.8(5) . . ?
C24 C19 C18 124.1(6) . . ?
C24 C19 C20 117.1(6) . . ?
N3 C7 C8 114.9(6) . . ?
N3 C7 C6 119.6(6) . . ?
C6 C7 C8 125.5(6) . . ?
N1 C1 Pt1 176.8(6) . . ?
C31 C32 H32 120.1 . . ?
C33 C32 H32 120.1 . . ?
C33 C32 C31 119.8(6) . . ?
C29 C28 H28 119.4 . . ?
C27 C28 H28 119.4 . . ?
C27 C28 C29 121.2(6) . . ?
C8 C13 Pt1 114.0(5) . . ?
C12 C13 Pt1 129.8(5) . . ?
C12 C13 C8 116.1(6) . . ?
N3 C3 H3 118.5 . . ?
N3 C3 C4 123.0(6) . . ?
C4 C3 H3 118.5 . . ?
C13 C8 C7 115.3(6) . . ?
C9 C8 C7 123.9(6) . . ?
C9 C8 C13 120.8(6) . . ?
C10 C11 C14 121.1(6) . . ?
C10 C11 C12 117.4(6) . . ?
C12 C11 C14 121.4(6) . . ?
C19 C18 P1 121.2(5) . . ?
C17 C18 P1 118.1(5) . . ?
C17 C18 C19 120.6(6) . . ?
C19 C20 C15 117.8(6) . . ?
C21 C20 C19 119.6(6) . . ?
C21 C20 C15 122.6(6) . . ?
C32 C31 P1 120.9(5) . . ?
C32 C31 C36 120.3(6) . . ?
C36 C31 P1 118.5(5) . . ?
C29 C30 H30 120.2 . . ?
C29 C30 C25 119.7(6) . . ?
C25 C30 H30 120.2 . . ?
C43 C38 P2 120.1(5) . . ?
C43 C38 C39 120.5(6) . . ?
C39 C38 P2 119.4(5) . . ?
C31 C36 H36 120.1 . . ?
C35 C36 C31 119.7(6) . . ?
C35 C36 H36 120.1 . . ?
C45 C44 P2 119.3(5) . . ?
C49 C44 P2 119.9(5) . . ?
C49 C44 C45 120.7(6) . . ?
C32 C33 H33 119.9 . . ?
C32 C33 C34 120.2(7) . . ?
C34 C33 H33 119.9 . . ?
C7 C6 H6 119.9 . . ?
C5 C6 C7 120.1(7) . . ?
C5 C6 H6 119.9 . . ?
C18 C17 H17 119.6 . . ?
C18 C17 C16 120.8(6) . . ?
C16 C17 H17 119.6 . . ?
C20 C15 P2 120.6(5) . . ?
C16 C15 P2 118.3(5) . . ?
C16 C15 C20 121.1(6) . . ?
C44 C45 H45 120.4 . . ?
C46 C45 C44 119.1(6) . . ?
C46 C45 H45 120.4 . . ?
C28 C29 H29 120.2 . . ?
C30 C29 C28 119.6(6) . . ?
C30 C29 H29 120.2 . . ?
C8 C9 H9 119.9 . . ?
C10 C9 C8 120.2(6) . . ?
C10 C9 H9 119.9 . . ?
C11 C14 H14b 109.5 . . ?
C11 C14 H14c 109.5 . . ?
C11 C14 H14a 109.5 . . ?
H14b C14 H14c 109.5 . . ?
H14b C14 H14a 109.5 . . ?
H14c C14 H14a 109.5 . . ?
C11 C10 H10 119.0 . . ?
C9 C10 C11 122.0(7) . . ?
C9 C10 H10 119.0 . . ?
P1 C37 H37c 109.5 . . ?
P1 C37 H37a 109.5 . . ?
P1 C37 H37b 109.5 . . ?
H37c C37 H37a 109.5 . . ?
H37c C37 H37b 109.5 . . ?
H37a C37 H37b 109.5 . . ?
C41 C40 H40 119.9 . . ?
C39 C40 H40 119.9 . . ?
C39 C40 C41 120.2(7) . . ?
C3 C4 H4 120.8 . . ?
C3 C4 C5 118.4(6) . . ?
C5 C4 H4 120.8 . . ?
C23 C22 H22 119.5 . . ?
C21 C22 H22 119.5 . . ?
C21 C22 C23 120.9(6) . . ?
C22 C23 H23 120.4 . . ?
C24 C23 C22 119.3(7) . . ?
C24 C23 H23 120.4 . . ?
C20 C21 H21 119.7 . . ?
C22 C21 C20 120.6(6) . . ?
C22 C21 H21 119.7 . . ?
P2 C50 H50c 109.5 . . ?
P2 C50 H50a 109.5 . . ?
P2 C50 H50b 109.5 . . ?
H50c C50 H50a 109.5 . . ?
H50c C50 H50b 109.5 . . ?
H50a C50 H50b 109.5 . . ?
C28 C27 H27 120.1 . . ?
C28 C27 C26 119.9(6) . . ?
C26 C27 H27 120.1 . . ?
C6 C5 C4 119.5(6) . . ?
C6 C5 H5 120.3 . . ?
C4 C5 H5 120.3 . . ?
C17 C16 H16 119.6 . . ?
C15 C16 C17 120.8(6) . . ?
C15 C16 H16 119.6 . . ?
C19 C24 H24 118.7 . . ?
C23 C24 C19 122.5(7) . . ?
C23 C24 H24 118.7 . . ?
C45 C46 H46 119.6 . . ?
C45 C46 C47 120.7(7) . . ?
C47 C46 H46 119.6 . . ?
C13 C12 H12 118.3 . . ?
C11 C12 C13 123.4(6) . . ?
C11 C12 H12 118.3 . . ?
C40 C41 H41 120.0 . . ?
C42 C41 C40 120.0(6) . . ?
C42 C41 H41 120.0 . . ?
C30 C25 P1 119.4(5) . . ?
C26 C25 P1 120.1(5) . . ?
C26 C25 C30 119.4(6) . . ?
C36 C35 H35 120.0 . . ?
C36 C35 C34 120.0(6) . . ?
C34 C35 H35 120.0 . . ?
C44 C49 H49 120.6 . . ?
C48 C49 C44 118.9(6) . . ?
C48 C49 H49 120.6 . . ?
C49 C48 H48 119.6 . . ?
C49 C48 C47 120.7(6) . . ?
C47 C48 H48 119.6 . . ?
C38 C43 H43 120.3 . . ?
C38 C43 C42 119.4(6) . . ?
C42 C43 H43 120.3 . . ?
C46 C47 C48 119.8(6) . . ?
C46 C47 H47 120.1 . . ?
C48 C47 H47 120.1 . . ?
C27 C26 C25 120.2(6) . . ?
C27 C26 H26 119.9 . . ?
C25 C26 H26 119.9 . . ?
C41 C42 C43 120.0(7) . . ?
C41 C42 H42 120.0 . . ?
C43 C42 H42 120.0 . . ?
C38 C39 H39 120.0 . . ?
C40 C39 C38 119.9(6) . . ?
C40 C39 H39 120.0 . . ?
N4 C51 C52 178.6(9) . . ?
C33 C34 C35 119.9(7) . . ?
C33 C34 H34 120.0 . . ?
C35 C34 H34 120.0 . . ?
N5 C53 C54 177.9(10) . . ?
C51 C52 H52c 109.5 . . ?
C51 C52 H52b 109.5 . . ?
C51 C52 H52a 109.5 . . ?
H52c C52 H52b 109.5 . . ?
H52c C52 H52a 109.5 . . ?
H52b C52 H52a 109.5 . . ?
C53 C54 H54a 109.5 . . ?
C53 C54 H54b 109.5 . . ?
C53 C54 H54c 109.5 . . ?
H54a C54 H54b 109.5 . . ?
H54a C54 H54c 109.5 . . ?
H54b C54 H54c 109.5 . . ?

loop_
_geom_bond_atom_site_label_1
_geom_bond_atom_site_label_2
_geom_bond_distance
_geom_bond_site_symmetry_2
_geom_bond_publ_flag
Pt1 N3 2.069(5) . ?
Pt1 C2 1.937(6) . ?
Pt1 C1 2.042(7) . ?
Pt1 C13 2.020(6) . ?
P2 C38 1.801(6) . ?
P2 C44 1.792(6) . ?
P2 C15 1.809(6) . ?
P2 C50 1.783(6) . ?
P1 C18 1.800(6) . ?
P1 C31 1.795(6) . ?
P1 C37 1.791(6) . ?
P1 C25 1.791(6) . ?
N3 C7 1.371(8) . ?
N3 C3 1.339(8) . ?
C2 N2 1.157(8) . ?
C19 C18 1.446(8) . ?
C19 C20 1.435(9) . ?
C19 C24 1.417(9) . ?
C7 C8 1.463(9) . ?
C7 C6 1.397(9) . ?
C1 N1 1.140(8) . ?
C32 H32 0.9500 . ?
C32 C31 1.389(9) . ?
C32 C33 1.379(10) . ?
C28 H28 0.9500 . ?
C28 C29 1.387(9) . ?
C28 C27 1.373(9) . ?
C13 C8 1.426(9) . ?
C13 C12 1.410(9) . ?
N4 C51 1.138(9) . ?
C3 H3 0.9500 . ?
C3 C4 1.373(9) . ?
C8 C9 1.386(9) . ?
C11 C14 1.503(10) . ?
C11 C10 1.387(10) . ?
C11 C12 1.392(9) . ?
C18 C17 1.360(9) . ?
C20 C15 1.442(8) . ?
C20 C21 1.408(9) . ?
C31 C36 1.401(8) . ?
C30 H30 0.9500 . ?
C30 C29 1.383(9) . ?
C30 C25 1.411(9) . ?
C38 C43 1.387(9) . ?
C38 C39 1.397(9) . ?
C36 H36 0.9500 . ?
C36 C35 1.374(9) . ?
C44 C45 1.398(9) . ?
C44 C49 1.397(9) . ?
C33 H33 0.9500 . ?
C33 C34 1.391(10) . ?
C6 H6 0.9500 . ?
C6 C5 1.376(10) . ?
C17 H17 0.9500 . ?
C17 C16 1.411(9) . ?
C15 C16 1.362(9) . ?
C45 H45 0.9500 . ?
C45 C46 1.383(9) . ?
C29 H29 0.9500 . ?
C9 H9 0.9500 . ?
C9 C10 1.373(9) . ?
C14 H14b 0.9800 . ?
C14 H14c 0.9800 . ?
C14 H14a 0.9800 . ?
C10 H10 0.9500 . ?
C37 H37c 0.9800 . ?
C37 H37a 0.9800 . ?
C37 H37b 0.9800 . ?
C40 H40 0.9500 . ?
C40 C41 1.403(10) . ?
C40 C39 1.376(8) . ?
C4 H4 0.9500 . ?
C4 C5 1.389(10) . ?
C22 H22 0.9500 . ?
C22 C23 1.403(10) . ?
C22 C21 1.372(9) . ?
C23 H23 0.9500 . ?
C23 C24 1.368(10) . ?
C21 H21 0.9500 . ?
C50 H50c 0.9800 . ?
C50 H50a 0.9800 . ?
C50 H50b 0.9800 . ?
C27 H27 0.9500 . ?
C27 C26 1.382(9) . ?
C5 H5 0.9500 . ?
C16 H16 0.9500 . ?
C24 H24 0.9500 . ?
C46 H46 0.9500 . ?
C46 C47 1.384(10) . ?
C12 H12 0.9500 . ?
C41 H41 0.9500 . ?
C41 C42 1.384(10) . ?
C25 C26 1.393(9) . ?
C35 H35 0.9500 . ?
C35 C34 1.400(10) . ?
C49 H49 0.9500 . ?
C49 C48 1.387(9) . ?
C48 H48 0.9500 . ?
C48 C47 1.388(10) . ?
N5 C53 1.136(10) . ?
C43 H43 0.9500 . ?
C43 C42 1.405(9) . ?
C47 H47 0.9500 . ?
C26 H26 0.9500 . ?
C42 H42 0.9500 . ?
C39 H39 0.9500 . ?
C51 C52 1.436(11) . ?
C34 H34 0.9500 . ?
C53 C54 1.442(12) . ?
C52 H52c 0.9800 . ?
C52 H52b 0.9800 . ?
C52 H52a 0.9800 . ?
C54 H54a 0.9800 . ?
C54 H54b 0.9800 . ?
C54 H54c 0.9800 . ?

loop_
_geom_torsion_atom_site_label_1
_geom_torsion_atom_site_label_2
_geom_torsion_atom_site_label_3
_geom_torsion_atom_site_label_4
_geom_torsion
_geom_torsion_site_symmetry_1
_geom_torsion_site_symmetry_2
_geom_torsion_site_symmetry_3
_geom_torsion_site_symmetry_4
_geom_torsion_publ_flag
Pt1 N3 C7 C8 -1.6(7) . . . . ?
Pt1 N3 C7 C6 178.4(5) . . . . ?
Pt1 N3 C3 C4 -179.0(5) . . . . ?
Pt1 C13 C8 C7 -2.0(7) . . . . ?
Pt1 C13 C8 C9 178.2(5) . . . . ?
Pt1 C13 C12 C11 -179.5(5) . . . . ?
P2 C38 C43 C42 178.3(5) . . . . ?
P2 C38 C39 C40 -178.4(5) . . . . ?
P2 C44 C45 C46 -177.2(5) . . . . ?
P2 C44 C49 C48 178.4(5) . . . . ?
P2 C15 C16 C17 175.7(5) . . . . ?
P1 C18 C17 C16 177.1(5) . . . . ?
P1 C31 C36 C35 -174.0(5) . . . . ?
P1 C25 C26 C27 -168.2(5) . . . . ?
N3 C7 C8 C13 2.4(8) . . . . ?
N3 C7 C8 C9 -177.8(6) . . . . ?
N3 C7 C6 C5 0.9(9) . . . . ?
N3 C3 C4 C5 0.5(10) . . . . ?
C19 C18 C17 C16 1.9(9) . . . . ?
C19 C20 C15 P2 -174.0(4) . . . . ?
C19 C20 C15 C16 3.6(9) . . . . ?
C19 C20 C21 C22 1.6(9) . . . . ?
C7 N3 C3 C4 0.8(9) . . . . ?
C7 C8 C9 C10 -179.2(6) . . . . ?
C7 C6 C5 C4 0.4(10) . . . . ?
C32 C31 C36 C35 0.0(10) . . . . ?
C32 C33 C34 C35 0.6(11) . . . . ?
C28 C27 C26 C25 1.0(10) . . . . ?
C13 C8 C9 C10 0.6(9) . . . . ?
C3 N3 C7 C8 178.5(5) . . . . ?
C3 N3 C7 C6 -1.5(9) . . . . ?
C3 C4 C5 C6 -1.1(10) . . . . ?
C8 C7 C6 C5 -179.1(6) . . . . ?
C8 C13 C12 C11 0.6(9) . . . . ?
C8 C9 C10 C11 2.2(10) . . . . ?
C18 P1 C31 C32 141.4(5) . . . . ?
C18 P1 C31 C36 -44.6(6) . . . . ?
C18 P1 C25 C30 119.7(5) . . . . ?
C18 P1 C25 C26 -71.9(6) . . . . ?
C18 C19 C20 C15 -2.5(8) . . . . ?
C18 C19 C20 C21 176.6(6) . . . . ?
C18 C19 C24 C23 -177.2(6) . . . . ?
C18 C17 C16 C15 -0.9(10) . . . . ?
C20 C19 C18 P1 -175.2(4) . . . . ?
C20 C19 C18 C17 -0.1(9) . . . . ?
C20 C19 C24 C23 1.4(10) . . . . ?
C20 C15 C16 C17 -1.9(9) . . . . ?
C31 P1 C18 C19 -60.5(6) . . . . ?
C31 P1 C18 C17 124.3(5) . . . . ?
C31 P1 C25 C30 -2.2(6) . . . . ?
C31 P1 C25 C26 166.2(5) . . . . ?
C31 C32 C33 C34 0.2(11) . . . . ?
C31 C36 C35 C34 0.8(10) . . . . ?
C30 C25 C26 C27 0.3(10) . . . . ?
C38 P2 C44 C45 81.8(6) . . . . ?
C38 P2 C44 C49 -95.6(5) . . . . ?
C38 P2 C15 C20 177.5(5) . . . . ?
C38 P2 C15 C16 -0.1(6) . . . . ?
C38 C43 C42 C41 1.6(10) . . . . ?
C36 C35 C34 C33 -1.1(11) . . . . ?
C44 P2 C38 C43 -25.2(6) . . . . ?
C44 P2 C38 C39 154.8(5) . . . . ?
C44 P2 C15 C20 -63.8(5) . . . . ?
C44 P2 C15 C16 118.7(5) . . . . ?
C44 C45 C46 C47 0.1(11) . . . . ?
C44 C49 C48 C47 -2.4(10) . . . . ?
C33 C32 C31 P1 173.4(5) . . . . ?
C33 C32 C31 C36 -0.5(10) . . . . ?
C6 C7 C8 C13 -177.6(6) . . . . ?
C6 C7 C8 C9 2.2(10) . . . . ?
C15 P2 C38 C43 93.0(5) . . . . ?
C15 P2 C38 C39 -87.1(6) . . . . ?
C15 P2 C44 C45 -36.6(6) . . . . ?
C15 P2 C44 C49 146.0(5) . . . . ?
C15 C20 C21 C22 -179.3(6) . . . . ?
C45 C44 C49 C48 1.0(10) . . . . ?
C45 C46 C47 C48 -1.5(11) . . . . ?
C29 C28 C27 C26 -1.4(10) . . . . ?
C29 C30 C25 P1 167.4(5) . . . . ?
C29 C30 C25 C26 -1.1(9) . . . . ?
C14 C11 C10 C9 178.4(6) . . . . ?
C14 C11 C12 C13 -179.9(6) . . . . ?
C10 C11 C12 C13 2.0(9) . . . . ?
C37 P1 C18 C19 61.9(6) . . . . ?
C37 P1 C18 C17 -113.2(5) . . . . ?
C37 P1 C31 C32 22.5(6) . . . . ?
C37 P1 C31 C36 -163.5(5) . . . . ?
C37 P1 C25 C30 -123.2(5) . . . . ?
C37 P1 C25 C26 45.2(6) . . . . ?
C40 C41 C42 C43 -1.3(11) . . . . ?
C22 C23 C24 C19 -0.2(10) . . . . ?
C23 C22 C21 C20 -0.5(10) . . . . ?
C21 C20 C15 P2 6.9(8) . . . . ?
C21 C20 C15 C16 -175.6(6) . . . . ?
C21 C22 C23 C24 -0.2(10) . . . . ?
C50 P2 C38 C43 -146.5(5) . . . . ?
C50 P2 C38 C39 33.4(6) . . . . ?
C50 P2 C44 C45 -158.3(5) . . . . ?
C50 P2 C44 C49 24.4(6) . . . . ?
C50 P2 C15 C20 58.1(6) . . . . ?
C50 P2 C15 C16 -119.5(5) . . . . ?
C27 C28 C29 C30 0.5(10) . . . . ?
C24 C19 C18 P1 3.4(9) . . . . ?
C24 C19 C18 C17 178.4(6) . . . . ?
C24 C19 C20 C15 178.8(5) . . . . ?
C24 C19 C20 C21 -2.0(9) . . . . ?
C12 C13 C8 C7 177.9(5) . . . . ?
C12 C13 C8 C9 -1.9(9) . . . . ?
C12 C11 C10 C9 -3.4(10) . . . . ?
C41 C40 C39 C38 -1.2(10) . . . . ?
C25 P1 C18 C19 178.7(5) . . . . ?
C25 P1 C18 C17 3.6(6) . . . . ?
C25 P1 C31 C32 -94.5(6) . . . . ?
C25 P1 C31 C36 79.5(6) . . . . ?
C25 C30 C29 C28 0.8(10) . . . . ?
C49 C44 C45 C46 0.1(10) . . . . ?
C49 C48 C47 C46 2.7(11) . . . . ?
C43 C38 C39 C40 1.5(10) . . . . ?
C39 C38 C43 C42 -1.7(10) . . . . ?
C39 C40 C41 C42 1.1(10) . . . . ?

loop_
_twin_individual_id
_twin_individual_mass_fraction_refined
1 0.542(5)
2 0.458(5)
